data_2236953
loop_
_publ_author_name
'Singh, Durga P.'
'Pratap, Seema'
'Gupta, Sushil K.'
'Butcher, Ray J.'

_publ_section_title
;
 3-[(Furan-2-yl)carbonyl]-1-(pyrimidin-2-yl)thiourea
;
_journal_coeditor_code LH5548
_journal_issue 12
_journal_name_full 'Acta Crystallographica Section E'
_journal_page_first o3300
_journal_page_last o3301
_journal_paper_doi 10.1107/S1600536812044029
_journal_volume 68
_journal_year 2012
_chemical_formula_iupac 'C10 H8 N4 O2 S'
_chemical_formula_moiety 'C10 H8 N4 O2 S'
_chemical_formula_sum 'C10 H8 N4 O2 S'
_chemical_formula_weight 248.26
_chemical_name_common N-(2-Furoyl)-N'-(2-pyrimidyl)thiourea
_chemical_name_systematic
;
3-[(Furan-2-yl)carbonyl]-1-(pyrimidin-2-yl)thiourea
;
_space_group_IT_number 14
_symmetry_cell_setting monoclinic
_symmetry_space_group_name_Hall '-P 2yn'
_symmetry_space_group_name_H-M 'P 1 21/n 1'
_atom_sites_solution_hydrogens geom
_atom_sites_solution_primary direct
_atom_sites_solution_secondary difmap
_cell_angle_alpha 90.00
_cell_angle_beta 95.559(3)
_cell_angle_gamma 90.00
_cell_formula_units_Z 4
_cell_length_a 5.6962(2)
_cell_length_b 21.0530(7)
_cell_length_c 8.7901(3)
_cell_measurement_reflns_used 4415
_cell_measurement_temperature 122.9(2)
_cell_measurement_theta_max 72.6534
_cell_measurement_theta_min 4.1964
_cell_volume 1049.17(6)
_computing_cell_refinement
;
CrysAlis PRO (Agilent, 2011)
;
_computing_data_collection
;
CrysAlis PRO (Agilent, 2011)
;
_computing_data_reduction
;
CrysAlis PRO (Agilent, 2011)
;
_computing_molecular_graphics 'SHELXTL (Sheldrick, 2008)'
_computing_publication_material 'SHELXTL (Sheldrick, 2008)'
_computing_structure_refinement 'SHELXL97 (Sheldrick, 2008)'
_computing_structure_solution 'SHELXS97 (Sheldrick, 2008)'
_diffrn_ambient_temperature 122.9(2)
_diffrn_detector_area_resol_mean 10.5081
_diffrn_measured_fraction_theta_full 0.992
_diffrn_measured_fraction_theta_max 0.973
_diffrn_measurement_device_type 'Agilent Xcalibur (Ruby, Gemini)'
_diffrn_measurement_method '\w scans'
_diffrn_radiation_monochromator graphite
_diffrn_radiation_source 'Enhance (Cu) X-ray Source'
_diffrn_radiation_type CuK\a
_diffrn_radiation_wavelength 1.54178
_diffrn_reflns_av_R_equivalents 0.0278
_diffrn_reflns_av_sigmaI/netI 0.0192
_diffrn_reflns_limit_h_max 5
_diffrn_reflns_limit_h_min -6
_diffrn_reflns_limit_k_max 25
_diffrn_reflns_limit_k_min -25
_diffrn_reflns_limit_l_max 9
_diffrn_reflns_limit_l_min -10
_diffrn_reflns_number 6957
_diffrn_reflns_theta_full 67.50
_diffrn_reflns_theta_max 72.80
_diffrn_reflns_theta_min 4.20
_exptl_absorpt_coefficient_mu 2.735
_exptl_absorpt_correction_T_max 1.00000
_exptl_absorpt_correction_T_min 0.42086
_exptl_absorpt_correction_type multi-scan
_exptl_absorpt_process_details
;
(CrysAlis PRO; Agilent, 2011)
;
_exptl_crystal_colour colorless
_exptl_crystal_density_diffrn 1.572
_exptl_crystal_density_method 'not measured'
_exptl_crystal_description plate
_exptl_crystal_F_000 512
_exptl_crystal_size_max .40
_exptl_crystal_size_mid .22
_exptl_crystal_size_min .11
_refine_diff_density_max 0.458
_refine_diff_density_min -0.214
_refine_ls_extinction_method none
_refine_ls_goodness_of_fit_ref 1.041
_refine_ls_hydrogen_treatment constr
_refine_ls_matrix_type full
_refine_ls_number_parameters 154
_refine_ls_number_reflns 2028
_refine_ls_number_restraints 0
_refine_ls_restrained_S_all 1.041
_refine_ls_R_factor_all 0.0389
_refine_ls_R_factor_gt 0.0380
_refine_ls_shift/su_max 0.001
_refine_ls_shift/su_mean 0.000
_refine_ls_structure_factor_coef Fsqd
_refine_ls_weighting_details 'calc w=1/[\s^2^(Fo^2^)+(0.0735P)^2^+0.4136P] where P=(Fo^2^+2Fc^2^)/3'
_refine_ls_weighting_scheme calc
_refine_ls_wR_factor_gt 0.1065
_refine_ls_wR_factor_ref 0.1075
_reflns_number_gt 1951
_reflns_number_total 2028
_reflns_threshold_expression I>2\s(I)
_cod_data_source_file lh5548.cif
_cod_data_source_block I
_cod_original_sg_symbol_H-M 'P 21/n'
_cod_database_code 2236953
_cod_database_fobs_code 2236953

loop_
_symmetry_equiv_pos_as_xyz
'x, y, z'
'-x+1/2, y+1/2, -z+1/2'
'-x, -y, -z'
'x-1/2, -y-1/2, z-1/2'

loop_
_atom_site_type_symbol
_atom_site_label
_atom_site_fract_x
_atom_site_fract_y
_atom_site_fract_z
_atom_site_U_iso_or_equiv
_atom_site_adp_type
_atom_site_calc_flag
_atom_site_refinement_flags
_atom_site_occupancy
_atom_site_symmetry_multiplicity
S S1 0.47026(7) 0.555126(18) 0.19269(4) 0.02308(17) Uani d . 1 1
O O1 -0.1466(2) 0.71757(6) 0.45239(14) 0.0270(3) Uani d . 1 1
O O2 0.0499(2) 0.63600(6) 0.26198(14) 0.0283(3) Uani d . 1 1
N N1 0.3619(2) 0.61674(6) 0.44577(15) 0.0214(3) Uani d . 1 1
H H1B 0.4047 0.6248 0.5403 0.026 Uiso calc R 1 1
N N2 0.7006(2) 0.55592(6) 0.46685(16) 0.0201(3) Uani d . 1 1
H H2B 0.7901 0.5300 0.4235 0.024 Uiso calc R 1 1
N N3 0.6446(2) 0.60768(6) 0.69888(15) 0.0234(3) Uani d . 1 1
N N4 0.9782(2) 0.54126(7) 0.67136(15) 0.0216(3) Uani d . 1 1
C C1 -0.1833(3) 0.76232(8) 0.5596(2) 0.0285(4) Uani d . 1 1
H H1A -0.3194 0.7867 0.5597 0.034 Uiso calc R 1 1
C C2 0.0017(3) 0.76645(8) 0.6641(2) 0.0304(4) Uani d . 1 1
H H2A 0.0183 0.7937 0.7478 0.036 Uiso calc R 1 1
C C3 0.1690(3) 0.72089(8) 0.6224(2) 0.0288(4) Uani d . 1 1
H H3A 0.3162 0.7124 0.6737 0.035 Uiso calc R 1 1
C C4 0.0718(3) 0.69251(7) 0.49378(18) 0.0214(3) Uani d . 1 1
C C5 0.1539(3) 0.64564(7) 0.38553(18) 0.0204(3) Uani d . 1 1
C C6 0.5082(3) 0.57705(7) 0.37439(17) 0.0192(3) Uani d . 1 1
C C7 0.7750(3) 0.56938(7) 0.61922(18) 0.0196(3) Uani d . 1 1
C C8 0.7219(3) 0.61687(8) 0.84626(19) 0.0257(4) Uani d . 1 1
H H8A 0.6344 0.6426 0.9055 0.031 Uiso calc R 1 1
C C9 0.9258(3) 0.58957(8) 0.91292(19) 0.0261(4) Uani d . 1 1
H H9A 0.9775 0.5958 1.0154 0.031 Uiso calc R 1 1
C C10 1.0498(3) 0.55213(8) 0.81814(19) 0.0250(4) Uani d . 1 1
H H10A 1.1902 0.5336 0.8591 0.030 Uiso calc R 1 1

loop_
_atom_site_aniso_label
_atom_site_aniso_U_11
_atom_site_aniso_U_22
_atom_site_aniso_U_33
_atom_site_aniso_U_12
_atom_site_aniso_U_13
_atom_site_aniso_U_23
S1 0.0259(3) 0.0236(3) 0.0195(3) 0.00267(13) 0.00100(17) -0.00364(13)
O1 0.0233(6) 0.0286(6) 0.0280(6) 0.0067(5) -0.0032(5) -0.0046(5)
O2 0.0252(6) 0.0347(7) 0.0245(6) 0.0026(5) -0.0006(5) -0.0060(5)
N1 0.0242(7) 0.0215(6) 0.0182(6) 0.0022(5) 0.0012(5) -0.0023(5)
N2 0.0232(7) 0.0180(6) 0.0195(7) 0.0021(5) 0.0041(5) -0.0022(5)
N3 0.0273(7) 0.0210(6) 0.0218(7) 0.0036(5) 0.0024(5) -0.0017(5)
N4 0.0224(7) 0.0207(6) 0.0217(7) 0.0005(5) 0.0026(5) -0.0017(5)
C1 0.0292(9) 0.0246(8) 0.0315(9) 0.0081(6) 0.0023(7) -0.0038(6)
C2 0.0315(9) 0.0282(9) 0.0304(9) 0.0086(7) -0.0025(7) -0.0094(7)
C3 0.0264(8) 0.0286(8) 0.0303(9) 0.0072(7) -0.0030(7) -0.0073(7)
C4 0.0198(7) 0.0201(7) 0.0240(8) 0.0013(6) 0.0010(6) 0.0024(6)
C5 0.0212(7) 0.0194(7) 0.0206(7) -0.0026(6) 0.0023(6) 0.0006(6)
C6 0.0219(7) 0.0152(7) 0.0210(7) -0.0023(5) 0.0042(6) 0.0003(5)
C7 0.0224(8) 0.0163(7) 0.0205(8) -0.0012(6) 0.0037(6) 0.0014(6)
C8 0.0316(9) 0.0240(8) 0.0218(8) 0.0038(6) 0.0041(6) -0.0034(6)
C9 0.0323(9) 0.0253(8) 0.0202(8) 0.0011(6) 0.0000(6) -0.0034(6)
C10 0.0241(8) 0.0258(9) 0.0245(9) 0.0022(6) -0.0011(7) 0.0002(6)

loop_
_atom_type_symbol
_atom_type_description
_atom_type_scat_dispersion_real
_atom_type_scat_dispersion_imag
_atom_type_scat_source
C C 0.0181 0.0091 'International Tables Vol C Tables 4.2.6.8 and 6.1.1.4'
H H 0.0000 0.0000 'International Tables Vol C Tables 4.2.6.8 and 6.1.1.4'
N N 0.0311 0.0180 'International Tables Vol C Tables 4.2.6.8 and 6.1.1.4'
O O 0.0492 0.0322 'International Tables Vol C Tables 4.2.6.8 and 6.1.1.4'
S S 0.3331 0.5567 'International Tables Vol C Tables 4.2.6.8 and 6.1.1.4'

loop_
_geom_angle_atom_site_label_1
_geom_angle_atom_site_label_2
_geom_angle_atom_site_label_3
_geom_angle
C1 O1 C4 106.22(13)
C6 N1 C5 128.64(13)
C6 N1 H1B 115.7
C5 N1 H1B 115.7
C6 N2 C7 130.81(13)
C6 N2 H2B 114.6
C7 N2 H2B 114.6
C7 N3 C8 116.43(14)
C10 N4 C7 115.33(14)
C2 C1 O1 110.97(15)
C2 C1 H1A 124.5
O1 C1 H1A 124.5
C1 C2 C3 106.41(15)
C1 C2 H2A 126.8
C3 C2 H2A 126.8
C4 C3 C2 106.46(15)
C4 C3 H3A 126.8
C2 C3 H3A 126.8
C3 C4 O1 109.94(14)
C3 C4 C5 134.87(15)
O1 C4 C5 115.00(14)
O2 C5 N1 126.67(15)
O2 C5 C4 122.34(15)
N1 C5 C4 110.98(13)
N2 C6 N1 114.28(13)
N2 C6 S1 120.16(11)
N1 C6 S1 125.56(12)
N3 C7 N4 126.26(14)
N3 C7 N2 119.48(14)
N4 C7 N2 114.26(13)
N3 C8 C9 122.41(15)
N3 C8 H8A 118.8
C9 C8 H8A 118.8
C8 C9 C10 116.07(15)
C8 C9 H9A 122.0
C10 C9 H9A 122.0
N4 C10 C9 123.46(15)
N4 C10 H10A 118.3
C9 C10 H10A 118.3

loop_
_geom_bond_atom_site_label_1
_geom_bond_atom_site_label_2
_geom_bond_distance
S1 C6 1.6565(15)
O1 C1 1.363(2)
O1 C4 1.3679(19)
O2 C5 1.203(2)
N1 C6 1.3739(19)
N1 C5 1.390(2)
N1 H1B 0.8600
N2 C6 1.373(2)
N2 C7 1.394(2)
N2 H2B 0.8600
N3 C7 1.339(2)
N3 C8 1.341(2)
N4 C10 1.335(2)
N4 C7 1.340(2)
C1 C2 1.332(3)
C1 H1A 0.9300
C2 C3 1.425(2)
C2 H2A 0.9300
C3 C4 1.349(2)
C3 H3A 0.9300
C4 C5 1.478(2)
C8 C9 1.375(2)
C8 H8A 0.9300
C9 C10 1.389(2)
C9 H9A 0.9300
C10 H10A 0.9300

loop_
_geom_hbond_atom_site_label_D
_geom_hbond_atom_site_label_H
_geom_hbond_atom_site_label_A
_geom_hbond_site_symmetry_A
_geom_hbond_distance_DH
_geom_hbond_distance_HA
_geom_hbond_distance_DA
_geom_hbond_angle_DHA
N1 H1B N3 . 0.86 1.89 2.6240(18) 142.4
N2 H2B N4 3_766 0.86 2.21 3.0726(19) 175.4
C10 H10A S1 3_766 0.93 2.76 3.5536(17) 143.8

loop_
_geom_torsion_atom_site_label_1
_geom_torsion_atom_site_label_2
_geom_torsion_atom_site_label_3
_geom_torsion_atom_site_label_4
_geom_torsion
C4 O1 C1 C2 0.5(2)
O1 C1 C2 C3 -0.5(2)
C1 C2 C3 C4 0.3(2)
C2 C3 C4 O1 0.0(2)
C2 C3 C4 C5 174.44(18)
C1 O1 C4 C3 -0.26(18)
C1 O1 C4 C5 -175.93(14)
C6 N1 C5 O2 8.1(3)
C6 N1 C5 C4 -171.00(14)
C3 C4 C5 O2 -165.63(19)
O1 C4 C5 O2 8.6(2)
C3 C4 C5 N1 13.5(3)
O1 C4 C5 N1 -172.23(12)
C7 N2 C6 N1 -2.0(2)
C7 N2 C6 S1 177.23(12)
C5 N1 C6 N2 -179.49(14)
C5 N1 C6 S1 1.3(2)
C8 N3 C7 N4 -2.3(2)
C8 N3 C7 N2 177.72(14)
C10 N4 C7 N3 1.7(2)
C10 N4 C7 N2 -178.32(13)
C6 N2 C7 N3 2.0(2)
C6 N2 C7 N4 -177.98(14)
C7 N3 C8 C9 1.0(2)
N3 C8 C9 C10 0.6(2)
C7 N4 C10 C9 0.2(2)
C8 C9 C10 N4 -1.3(2)

loop_
_cod_related_entry_id
_cod_related_entry_database
_cod_related_entry_code
1 ChemSpider 30658239
